data_4061962
_journal_name_full Organometallics
_journal_year 2003
_chemical_formula_sum 'C12 H21 B10 N Sn'
_chemical_formula_weight 406.09
_space_group_IT_number 7
_symmetry_cell_setting monoclinic
_symmetry_space_group_name_Hall 'P -2yac'
_symmetry_space_group_name_H-M 'P 1 n 1'
_cell_angle_alpha 90.00
_cell_angle_beta 97.32(3)
_cell_angle_gamma 90.00
_cell_formula_units_Z 2
_cell_length_a 7.1608(14)
_cell_length_b 9.5139(19)
_cell_length_c 13.892(3)
_cell_measurement_temperature 293(2)
_cell_volume 938.7(3)
_diffrn_ambient_temperature 293(2)
_exptl_crystal_density_diffrn 1.437
_cod_depositor_comments
;
The following automatic conversions were performed:

'_symmetry_cell_setting' tag value 'MONCLINIC' was replaced with
'monoclinic' value.

Automatic conversion script
Id: cif_fix_values 1646 2011-03-28 12:23:43Z adriana 
;
_cod_original_sg_symbol_H-M 'P n'
_cod_database_code 4061962

loop_
_symmetry_equiv_pos_as_xyz
'x, y, z'
'x+1/2, -y, z+1/2'

loop_
_atom_site_label
_atom_site_type_symbol
_atom_site_fract_x
_atom_site_fract_y
_atom_site_fract_z
_atom_site_U_iso_or_equiv
_atom_site_adp_type
_atom_site_occupancy
_atom_site_symmetry_multiplicity
_atom_site_calc_flag
_atom_site_refinement_flags
_atom_site_disorder_assembly
_atom_site_disorder_group
Sn1 Sn 0.54089(8) 0.56026(4) 0.26892(6) 0.06246(18) Uani 1 1 d . . .
C1 C 0.8390(8) 0.3967(6) 0.2551(4) 0.0495(11) Uani 1 1 d . . .
C2 C 0.7068(9) 0.3086(5) 0.2970(4) 0.0514(11) Uani 1 1 d . . .
C21 C 0.8906(10) 0.3522(6) 0.1570(4) 0.0596(15) Uani 1 1 d . . .
H21A H 0.7953 0.3867 0.1066 0.072 Uiso 1 1 calc R . .
H21B H 1.0094 0.3955 0.1473 0.072 Uiso 1 1 calc R . .
C22 C 0.9076(11) 0.1956(7) 0.1466(4) 0.0575(15) Uani 1 1 d . . .
C23 C 1.0468(13) 0.1333(8) 0.0990(5) 0.0701(19) Uani 1 1 d . . .
H23A H 1.1344 0.1895 0.0733 0.084 Uiso 1 1 calc R . .
C24 C 1.0556(16) -0.0109(10) 0.0898(7) 0.086(2) Uani 1 1 d . . .
H24A H 1.1489 -0.0512 0.0579 0.104 Uiso 1 1 calc R . .
C25 C 0.9264(18) -0.0957(10) 0.1278(8) 0.083(3) Uani 1 1 d . . .
H25A H 0.9319 -0.1927 0.1205 0.100 Uiso 1 1 calc R . .
C26 C 0.7869(18) -0.0360(9) 0.1775(7) 0.075(2) Uani 1 1 d . . .
H26A H 0.7014 -0.0931 0.2042 0.090 Uiso 1 1 calc R . .
C27 C 0.7781(10) 0.1104(8) 0.1863(4) 0.0584(14) Uani 1 1 d . . .
C28 C 0.6300(10) 0.1824(7) 0.2388(4) 0.0629(15) Uani 1 1 d . . .
H28A H 0.5261 0.2121 0.1915 0.075 Uiso 1 1 calc R . .
H28B H 0.5814 0.1153 0.2820 0.075 Uiso 1 1 calc R . .
C29 C 0.3072(12) 0.8785(9) 0.3402(6) 0.0753(18) Uani 1 1 d . . .
C30 C 0.180(2) 0.9696(13) 0.3807(12) 0.102(4) Uani 1 1 d . . .
H30A H 0.1395 1.0427 0.3351 0.152 Uiso 1 1 calc R . .
H30B H 0.2414 1.0106 0.4394 0.152 Uiso 1 1 calc R . .
H30C H 0.0721 0.9168 0.3948 0.152 Uiso 1 1 calc R . .
B3 B 0.6104(10) 0.3449(7) 0.3922(5) 0.0557(14) Uani 1 1 d . . .
H3 H 0.4851 0.2788 0.3945 0.067 Uiso 1 1 calc R . .
B4 B 0.6382(11) 0.5263(8) 0.4415(5) 0.0541(14) Uani 1 1 d . . .
H4 H 0.5174 0.5730 0.4714 0.065 Uiso 1 1 calc R . .
B5 B 0.8048(11) 0.6335(7) 0.3882(5) 0.0585(15) Uani 1 1 d . . .
H5 H 0.7931 0.7486 0.3834 0.070 Uiso 1 1 calc R . .
B6 B 0.9176(12) 0.5449(6) 0.2952(5) 0.0526(15) Uani 1 1 d . . .
H6 H 0.9804 0.6012 0.2381 0.063 Uiso 1 1 calc R . .
B7 B 0.8499(11) 0.2742(8) 0.4143(5) 0.0578(15) Uani 1 1 d . . .
H7 H 0.8874 0.1623 0.4230 0.069 Uiso 1 1 calc R . .
B8 B 0.7574(10) 0.3836(9) 0.5024(5) 0.0578(14) Uani 1 1 d . . .
H8 H 0.7167 0.3409 0.5703 0.069 Uiso 1 1 calc R . .
B9 B 0.8647(14) 0.5512(7) 0.5010(7) 0.0592(19) Uani 1 1 d . . .
H9 H 0.8901 0.6127 0.5685 0.071 Uiso 1 1 calc R . .
B10 B 1.0260(14) 0.5571(7) 0.4151(7) 0.0621(19) Uani 1 1 d . . .
H10 H 1.1538 0.6218 0.4293 0.075 Uiso 1 1 calc R . .
B11 B 1.0286(10) 0.3897(9) 0.3564(5) 0.0596(14) Uani 1 1 d . . .
H11 H 1.1523 0.3332 0.3367 0.071 Uiso 1 1 calc R . .
B12 B 0.9973(12) 0.3962(9) 0.4788(5) 0.0610(15) Uani 1 1 d . . .
H12 H 1.1121 0.3540 0.5309 0.073 Uiso 1 1 calc R . .
N1 N 0.4071(12) 0.8075(8) 0.3082(6) 0.088(2) Uani 1 1 d . . .

loop_
_atom_site_aniso_label
_atom_site_aniso_U_11
_atom_site_aniso_U_22
_atom_site_aniso_U_33
_atom_site_aniso_U_23
_atom_site_aniso_U_13
_atom_site_aniso_U_12
Sn1 0.0663(3) 0.0671(2) 0.0510(2) -0.00222(19) -0.00391(16) 0.0158(2)
C1 0.056(3) 0.050(2) 0.043(3) 0.004(2) 0.007(2) 0.002(2)
C2 0.055(3) 0.052(3) 0.049(2) 0.002(2) 0.013(2) -0.004(2)
C21 0.081(5) 0.053(3) 0.048(3) 0.004(2) 0.021(3) 0.005(3)
C22 0.073(4) 0.053(3) 0.048(3) 0.001(2) 0.012(3) 0.004(3)
C23 0.082(5) 0.066(4) 0.066(4) -0.001(3) 0.025(4) 0.006(3)
C24 0.102(7) 0.072(5) 0.089(6) -0.009(4) 0.027(5) 0.018(5)
C25 0.112(8) 0.057(3) 0.085(5) 0.001(4) 0.027(5) 0.008(5)
C26 0.089(7) 0.067(4) 0.071(5) -0.003(3) 0.020(4) -0.002(4)
C27 0.070(4) 0.055(3) 0.050(3) 0.002(3) 0.005(3) 0.000(3)
C28 0.067(4) 0.061(3) 0.060(3) -0.005(2) 0.009(3) -0.011(3)
C29 0.076(5) 0.061(4) 0.088(5) -0.001(4) 0.007(4) 0.009(4)
C30 0.095(9) 0.083(5) 0.127(10) -0.014(6) 0.014(7) 0.016(7)
B3 0.046(3) 0.069(4) 0.054(3) 0.000(3) 0.013(3) 0.002(3)
B4 0.057(4) 0.062(3) 0.042(3) -0.001(3) 0.004(3) 0.011(3)
B5 0.063(4) 0.056(3) 0.054(3) -0.002(2) 0.002(3) 0.003(3)
B6 0.058(4) 0.053(3) 0.046(3) 0.007(2) 0.005(3) 0.000(2)
B7 0.056(4) 0.059(3) 0.058(4) 0.007(3) 0.006(3) 0.005(3)
B8 0.059(4) 0.072(4) 0.042(3) 0.008(3) 0.007(3) 0.000(3)
B9 0.060(6) 0.067(4) 0.049(4) -0.007(3) 0.002(4) 0.000(3)
B10 0.053(5) 0.069(4) 0.062(5) 0.002(3) 0.000(4) -0.008(3)
B11 0.051(4) 0.069(4) 0.059(4) 0.000(3) 0.007(3) 0.006(3)
B12 0.063(4) 0.065(3) 0.053(4) 0.004(3) 0.000(3) 0.002(3)
N1 0.078(5) 0.083(4) 0.104(5) -0.005(3) 0.011(4) 0.016(3)

loop_
_geom_bond_atom_site_label_1
_geom_bond_atom_site_label_2
_geom_bond_distance
_geom_bond_site_symmetry_2
_geom_bond_publ_flag
Sn1 B4 2.431(7) . ?
Sn1 B5 2.450(8) . ?
Sn1 C1 2.668(6) . ?
Sn1 B3 2.676(7) . ?
Sn1 B6 2.680(9) . ?
C1 C2 1.442(7) . ?
C1 C21 1.517(7) . ?
C1 B6 1.592(9) . ?
C1 B11 1.827(10) . ?
C2 C28 1.511(8) . ?
C2 B3 1.605(7) . ?
C2 B7 1.840(9) . ?
C21 C22 1.503(8) . ?
C22 C23 1.396(10) . ?
C22 C27 1.397(9) . ?
C23 C24 1.380(14) . ?
C24 C25 1.382(16) . ?
C25 C26 1.404(15) . ?
C26 C27 1.401(11) . ?
C27 C28 1.524(9) . ?
C29 N1 1.116(11) . ?
C29 C30 1.426(14) . ?
B3 B8 1.783(10) . ?
B3 B7 1.832(10) . ?
B3 B4 1.858(11) . ?
B4 B9 1.740(13) . ?
B4 B8 1.762(10) . ?
B4 B5 1.799(11) . ?
B5 B10 1.740(12) . ?
B5 B9 1.756(11) . ?
B5 B6 1.815(10) . ?
B6 B10 1.749(12) . ?
B6 B11 1.833(10) . ?
B7 B12 1.739(11) . ?
B7 B8 1.797(10) . ?
B7 B11 1.937(10) . ?
B8 B9 1.771(11) . ?
B8 B12 1.793(10) . ?
B9 B10 1.764(13) . ?
B9 B12 1.802(11) . ?
B10 B11 1.790(11) . ?
B10 B12 1.792(11) . ?
B11 B12 1.744(9) . ?
